data_7101383
loop_
_publ_author_name
'J. Reedijk'
'Laurent Benisvy'
'Patrick Gamez'
'Ilpo Mutikainen'
'Manuel Quesada'
'Urho Turpeinen'

_publ_section_title
;
The self-assembly between C2-symmetric (methanol)6 or
S6-symmetric (ethanol)6 cyclohexamers and paddle-wheel dinuclear copper
units leads to unique 1D polymer chains
;
_journal_issue 35
_journal_name_full 'Chemical Communications'
_journal_paper_doi 10.1039/b608220c
_journal_year 2006
_chemical_formula_sum 'C72 H116 Cu2 O18'
_chemical_formula_weight 1396.73
_chemical_name_systematic
;
?
;
_space_group_IT_number 2
_symmetry_cell_setting triclinic
_symmetry_space_group_name_Hall '-P 1'
_symmetry_space_group_name_H-M 'P -1'
_atom_sites_solution_hydrogens geom
_atom_sites_solution_primary direct
_atom_sites_solution_secondary difmap
_audit_creation_method SHELXL-97
_cell_angle_alpha 93.37(3)
_cell_angle_beta 96.47(3)
_cell_angle_gamma 92.58(3)
_cell_formula_units_Z 1
_cell_length_a 11.809(4)
_cell_length_b 13.022(3)
_cell_length_c 13.094(3)
_cell_measurement_reflns_used 239
_cell_measurement_temperature 173(2)
_cell_measurement_theta_max 19.21
_cell_measurement_theta_min 4.46
_cell_volume 1994.6(9)
_computing_cell_refinement 'COLLECT (Nonius, 2002)'
_computing_data_collection 'COLLECT (Nonius, 2002)'
_computing_data_reduction 'COLLECT (Nonius, 2002)'
_computing_molecular_graphics 'SHELXTL (Sheldrick, 1990)'
_computing_publication_material 'SHELXTL (Sheldrick, 1990)'
_computing_structure_refinement 'SHELXL97 (Sheldrick, 1997)'
_computing_structure_solution 'SHELXS97 (Sheldrick, 1990)'
_diffrn_ambient_temperature 173(2)
_diffrn_measured_fraction_theta_full 0.996
_diffrn_measured_fraction_theta_max 0.996
_diffrn_measurement_device_type KappaCCD
_diffrn_measurement_method \w-scan
_diffrn_radiation_monochromator graphite
_diffrn_radiation_source 'fine-focus sealed tube'
_diffrn_radiation_type MoK\a
_diffrn_radiation_wavelength 0.71073
_diffrn_reflns_av_R_equivalents 0.0862
_diffrn_reflns_av_sigmaI/netI 0.1325
_diffrn_reflns_limit_h_max 15
_diffrn_reflns_limit_h_min -15
_diffrn_reflns_limit_k_max 16
_diffrn_reflns_limit_k_min -16
_diffrn_reflns_limit_l_max 17
_diffrn_reflns_limit_l_min -17
_diffrn_reflns_number 30961
_diffrn_reflns_theta_full 27.50
_diffrn_reflns_theta_max 27.50
_diffrn_reflns_theta_min 2.82
_exptl_absorpt_coefficient_mu 0.594
_exptl_absorpt_correction_T_max 0.9882
_exptl_absorpt_correction_T_min 0.8327
_exptl_absorpt_correction_type multi-scan
_exptl_absorpt_process_details 'SADABS (Sheldrick, 1996)'
_exptl_crystal_colour green
_exptl_crystal_density_diffrn 1.163
_exptl_crystal_density_method 'not measured'
_exptl_crystal_description plate
_exptl_crystal_F_000 750
_exptl_crystal_size_max 0.32
_exptl_crystal_size_mid 0.32
_exptl_crystal_size_min 0.02
_refine_diff_density_max 0.979
_refine_diff_density_min -0.502
_refine_diff_density_rms 0.094
_refine_ls_extinction_method none
_refine_ls_goodness_of_fit_ref 1.134
_refine_ls_hydrogen_treatment constr
_refine_ls_matrix_type full
_refine_ls_number_parameters 446
_refine_ls_number_reflns 9135
_refine_ls_number_restraints 104
_refine_ls_restrained_S_all 1.218
_refine_ls_R_factor_all 0.1719
_refine_ls_R_factor_gt 0.0890
_refine_ls_shift/su_max 0.001
_refine_ls_shift/su_mean 0.000
_refine_ls_structure_factor_coef Fsqd
_refine_ls_weighting_details 'calc w=1/[\s^2^(Fo^2^)+(0.1023P)^2^+1.3222P] where P=(Fo^2^+2Fc^2^)/3'
_refine_ls_weighting_scheme calc
_refine_ls_wR_factor_gt 0.2138
_refine_ls_wR_factor_ref 0.2479
_reflns_number_gt 4750
_reflns_number_total 9135
_reflns_threshold_expression >2sigma(I)
_cod_data_source_file b608220c.txt
_cod_original_sg_symbol_H-M P-1
_cod_database_code 7101383

loop_
_symmetry_equiv_pos_as_xyz
'x, y, z'
'-x, -y, -z'

loop_
_atom_site_label
_atom_site_type_symbol
_atom_site_fract_x
_atom_site_fract_y
_atom_site_fract_z
_atom_site_U_iso_or_equiv
_atom_site_adp_type
_atom_site_occupancy
_atom_site_symmetry_multiplicity
_atom_site_calc_flag
_atom_site_refinement_flags
_atom_site_disorder_assembly
_atom_site_disorder_group
Cu1 Cu 0.10568(5) 0.02642(5) -0.00892(5) 0.0334(2) Uani 1 1 d . . .
O11 O 0.0756(3) -0.0475(3) -0.1448(3) 0.0463(10) Uani 1 1 d . A .
O12 O -0.1074(3) -0.0926(3) -0.1303(3) 0.0465(10) Uani 1 1 d . . .
C18 C -0.0216(5) -0.0897(4) -0.1812(4) 0.0400(13) Uani 1 1 d . . .
C11 C -0.0353(5) -0.1364(4) -0.2881(4) 0.0425(13) Uani 1 1 d . A .
C12 C 0.0568(6) -0.1278(4) -0.3481(5) 0.0500(15) Uani 1 1 d . . .
C13 C 0.0424(6) -0.1683(5) -0.4497(5) 0.0601(17) Uani 1 1 d . A .
C14 C -0.0598(7) -0.2173(6) -0.4882(6) 0.078(2) Uani 1 1 d . . .
H14A H -0.0674 -0.2474 -0.5566 0.093 Uiso 1 1 calc R A .
C15 C -0.1533(7) -0.2253(6) -0.4326(6) 0.075(2) Uani 1 1 d . A .
C16 C -0.1397(6) -0.1862(5) -0.3290(5) 0.0541(16) Uani 1 1 d . . .
O17 O 0.1578(9) -0.0867(9) -0.3076(8) 0.069(3) Uani 0.40 1 d P A .
H17A H 0.1493 -0.0297 -0.2766 0.103 Uiso 0.40 1 calc PR . .
O17A O -0.2261(5) -0.2075(5) -0.2771(5) 0.0547(18) Uani 0.60 1 d P A .
H17B H -0.2293 -0.1606 -0.2307 0.082 Uiso 0.60 1 calc PR . .
C19 C 0.1398(8) -0.1637(6) -0.5152(6) 0.082(2) Uani 1 1 d . . .
C110 C 0.1939(13) -0.2573(12) -0.5262(12) 0.210(6) Uani 1 1 d U A .
H11A H 0.2254 -0.2773 -0.4582 0.316 Uiso 1 1 calc R . .
H11B H 0.2558 -0.2486 -0.5695 0.316 Uiso 1 1 calc R . .
H11C H 0.1383 -0.3110 -0.5585 0.316 Uiso 1 1 calc R . .
C111 C 0.2122(13) -0.0723(11) -0.4921(12) 0.203(6) Uani 1 1 d U A .
H11D H 0.2509 -0.0730 -0.4220 0.304 Uiso 1 1 calc R . .
H11E H 0.1661 -0.0117 -0.4976 0.304 Uiso 1 1 calc R . .
H11F H 0.2691 -0.0697 -0.5410 0.304 Uiso 1 1 calc R . .
C112 C 0.1044(13) -0.1400(12) -0.6249(11) 0.198(6) Uani 1 1 d U A .
H11G H 0.1716 -0.1373 -0.6624 0.296 Uiso 1 1 calc R . .
H11H H 0.0691 -0.0734 -0.6261 0.296 Uiso 1 1 calc R . .
H11I H 0.0494 -0.1940 -0.6577 0.296 Uiso 1 1 calc R . .
C113 C -0.2668(9) -0.2755(8) -0.4811(8) 0.105(3) Uani 1 1 d U . .
C114 C -0.3646(11) -0.2144(11) -0.4768(12) 0.184(5) Uani 1 1 d U A .
H11J H -0.3826 -0.2068 -0.4056 0.275 Uiso 1 1 calc R . .
H11K H -0.4299 -0.2484 -0.5206 0.275 Uiso 1 1 calc R . .
H11L H -0.3479 -0.1462 -0.5012 0.275 Uiso 1 1 calc R . .
C115 C -0.2716(11) -0.3807(9) -0.4807(11) 0.168(5) Uani 1 1 d U A .
H11M H -0.2712 -0.4010 -0.4098 0.253 Uiso 1 1 calc R . .
H11N H -0.2053 -0.4076 -0.5101 0.253 Uiso 1 1 calc R . .
H11O H -0.3417 -0.4088 -0.5220 0.253 Uiso 1 1 calc R . .
C116 C -0.2792(16) -0.2649(15) -0.5983(15) 0.260(9) Uani 1 1 d U A .
H11P H -0.3524 -0.2977 -0.6294 0.390 Uiso 1 1 calc R . .
H11Q H -0.2167 -0.2985 -0.6279 0.390 Uiso 1 1 calc R . .
H11R H -0.2766 -0.1918 -0.6123 0.390 Uiso 1 1 calc R . .
O21 O 0.0407(3) 0.1493(3) -0.0671(3) 0.0407(9) Uani 1 1 d . A .
O22 O -0.1416(3) 0.1047(3) -0.0530(3) 0.0491(10) Uani 1 1 d . . .
C28 C -0.0639(5) 0.1677(4) -0.0764(4) 0.0384(13) Uani 1 1 d . . .
C21 C -0.0992(4) 0.2669(4) -0.1167(4) 0.0363(12) Uani 1 1 d . A .
C22 C -0.0157(5) 0.3384(4) -0.1405(4) 0.0399(13) Uani 1 1 d . . .
C23 C -0.0457(5) 0.4353(4) -0.1728(4) 0.0469(14) Uani 1 1 d . A .
C24 C -0.1605(5) 0.4553(4) -0.1835(5) 0.0568(17) Uani 1 1 d . . .
H24A H -0.1809 0.5206 -0.2064 0.068 Uiso 1 1 calc R A .
C25 C -0.2489(5) 0.3870(4) -0.1633(5) 0.0541(16) Uani 1 1 d . A .
C26 C -0.2172(5) 0.2916(4) -0.1276(4) 0.0453(14) Uani 1 1 d . . .
O27 O 0.0974(9) 0.3139(8) -0.1438(9) 0.068(3) Uani 0.40 1 d P A .
H27A H 0.1073 0.2559 -0.1204 0.102 Uiso 0.40 1 calc PR . .
O27A O -0.3017(5) 0.2257(5) -0.1110(6) 0.0548(19) Uani 0.60 1 d P A .
H27B H -0.2744 0.1717 -0.0890 0.082 Uiso 0.60 1 calc PR . .
C29 C -0.3729(7) 0.4157(6) -0.1775(8) 0.085(3) Uani 1 1 d . . .
C210 C -0.4379(10) 0.3570(11) -0.2682(11) 0.186(6) Uani 1 1 d U A .
H21J H -0.5174 0.3767 -0.2750 0.279 Uiso 1 1 calc R . .
H21K H -0.4354 0.2830 -0.2586 0.279 Uiso 1 1 calc R . .
H21L H -0.4037 0.3726 -0.3307 0.279 Uiso 1 1 calc R . .
C211 C -0.3838(11) 0.5292(10) -0.1831(14) 0.219(7) Uani 1 1 d U A .
H21M H -0.4648 0.5443 -0.1917 0.329 Uiso 1 1 calc R . .
H21N H -0.3475 0.5528 -0.2419 0.329 Uiso 1 1 calc R . .
H21O H -0.3464 0.5649 -0.1194 0.329 Uiso 1 1 calc R . .
C212 C -0.4293(10) 0.3969(12) -0.0814(11) 0.181(5) Uani 1 1 d U A .
H21P H -0.5091 0.4156 -0.0919 0.271 Uiso 1 1 calc R . .
H21Q H -0.3890 0.4390 -0.0229 0.271 Uiso 1 1 calc R . .
H21R H -0.4263 0.3239 -0.0674 0.271 Uiso 1 1 calc R . .
C213 C 0.0448(6) 0.5170(4) -0.1978(5) 0.0556(16) Uani 1 1 d . . .
C214 C 0.1553(10) 0.4991(9) -0.1518(11) 0.171(5) Uani 1 1 d U A .
H21A H 0.2094 0.5526 -0.1697 0.257 Uiso 1 1 calc R . .
H21B H 0.1775 0.4314 -0.1770 0.257 Uiso 1 1 calc R . .
H21C H 0.1559 0.5009 -0.0768 0.257 Uiso 1 1 calc R . .
C215 C 0.0195(10) 0.6199(7) -0.1541(10) 0.153(5) Uani 1 1 d U A .
H21D H 0.0769 0.6713 -0.1704 0.229 Uiso 1 1 calc R . .
H21E H 0.0213 0.6186 -0.0792 0.229 Uiso 1 1 calc R . .
H21F H -0.0563 0.6380 -0.1839 0.229 Uiso 1 1 calc R . .
C216 C 0.0346(12) 0.5251(9) -0.3132(8) 0.171(5) Uani 1 1 d U A .
H21G H 0.0913 0.5768 -0.3299 0.256 Uiso 1 1 calc R . .
H21H H -0.0421 0.5456 -0.3376 0.256 Uiso 1 1 calc R . .
H21I H 0.0479 0.4582 -0.3468 0.256 Uiso 1 1 calc R . .
O1 O 0.2831(3) 0.0619(3) -0.0222(3) 0.0479(10) Uani 1 1 d G A 1
H1A H 0.3227 0.0517 0.0333 0.072 Uiso 1 1 d G A 1
C2 C 0.3230(6) 0.1582(6) -0.0570(7) 0.084(3) Uani 1 1 d D A 1
H2A H 0.4047 0.1544 -0.0664 0.101 Uiso 0.60 1 calc PR A 1
H2B H 0.2807 0.1687 -0.1250 0.101 Uiso 0.60 1 calc PR A 1
C3 C 0.3101(12) 0.2430(9) 0.0103(11) 0.090(4) Uani 0.60 1 d PDU A 1
H3A H 0.3368 0.3060 -0.0189 0.135 Uiso 0.60 1 calc PR A 1
H3B H 0.3550 0.2350 0.0767 0.135 Uiso 0.60 1 calc PR A 1
H3C H 0.2294 0.2473 0.0203 0.135 Uiso 0.60 1 calc PR A 1
H2C H 0.2964 0.2155 -0.0147 0.097 Uiso 0.40 1 d P B 2
H2D H 0.4078 0.1625 -0.0472 0.097 Uiso 0.40 1 d P C 2
C3A C 0.2851(15) 0.1668(15) -0.1629(11) 0.078(5) Uani 0.40 1 d PDU D 3
H3E H 0.3145 0.2366 -0.1807 0.117 Uiso 0.40 1 d P E 3
H3F H 0.2023 0.1659 -0.1712 0.117 Uiso 0.40 1 d P F 3
H3G H 0.3146 0.1145 -0.2036 0.117 Uiso 0.40 1 d P G 3
O3 O 0.3669(6) -0.0949(5) -0.1408(7) 0.134(3) Uani 1 1 d . . .
H3D H 0.3232 -0.0592 -0.1088 0.200 Uiso 1 1 calc R . .
C4 C 0.3281(10) -0.1958(9) -0.1477(10) 0.138(4) Uani 1 1 d U . .
H4A H 0.2486 -0.2007 -0.1818 0.166 Uiso 1 1 calc R . .
H4B H 0.3264 -0.2189 -0.0772 0.166 Uiso 1 1 calc R . .
C5 C 0.3947(8) -0.2651(6) -0.2033(9) 0.118(3) Uani 1 1 d . . .
H5A H 0.3606 -0.3353 -0.2053 0.177 Uiso 1 1 calc R . .
H5B H 0.4728 -0.2631 -0.1687 0.177 Uiso 1 1 calc R . .
H5C H 0.3959 -0.2439 -0.2738 0.177 Uiso 1 1 calc R . .
O5 O 0.4233(5) 0.0201(5) 0.1489(6) 0.123(2) Uani 1 1 d . . .
H5D H 0.4917 0.0426 0.1553 0.185 Uiso 1 1 calc R . .
C6 C 0.3919(9) -0.0012(9) 0.2454(9) 0.126(4) Uani 1 1 d U . .
H6A H 0.3620 0.0621 0.2756 0.151 Uiso 1 1 calc R . .
H6B H 0.3281 -0.0541 0.2348 0.151 Uiso 1 1 calc R . .
C7 C 0.4754(8) -0.0351(8) 0.3176(7) 0.113(3) Uani 1 1 d . . .
H7A H 0.4418 -0.0496 0.3806 0.170 Uiso 1 1 calc R . .
H7B H 0.5370 0.0184 0.3334 0.170 Uiso 1 1 calc R . .
H7C H 0.5062 -0.0980 0.2895 0.170 Uiso 1 1 calc R . .

loop_
_atom_site_aniso_label
_atom_site_aniso_U_11
_atom_site_aniso_U_22
_atom_site_aniso_U_33
_atom_site_aniso_U_23
_atom_site_aniso_U_13
_atom_site_aniso_U_12
Cu1 0.0251(3) 0.0382(4) 0.0372(4) 0.0072(3) 0.0043(3) -0.0028(2)
O11 0.042(2) 0.053(2) 0.044(2) -0.0030(19) 0.0121(19) -0.0067(18)
O12 0.037(2) 0.069(3) 0.034(2) 0.0048(19) 0.0061(18) -0.0094(18)
C18 0.047(3) 0.034(3) 0.038(3) 0.007(2) 0.001(3) -0.001(2)
C11 0.051(4) 0.042(3) 0.034(3) 0.008(3) 0.004(3) -0.002(3)
C12 0.066(4) 0.043(3) 0.042(4) 0.007(3) 0.009(3) 0.000(3)
C13 0.080(5) 0.063(4) 0.036(4) -0.001(3) 0.008(4) -0.002(4)
C14 0.088(6) 0.092(6) 0.048(5) -0.008(4) -0.007(4) 0.000(5)
C15 0.070(5) 0.074(5) 0.072(6) -0.003(4) -0.024(4) 0.002(4)
C16 0.064(4) 0.057(4) 0.038(4) 0.003(3) -0.009(3) -0.001(3)
O17 0.062(7) 0.101(9) 0.041(7) -0.004(6) 0.014(6) -0.026(6)
O17A 0.038(4) 0.080(5) 0.042(4) -0.006(4) -0.002(3) -0.016(3)
C19 0.117(7) 0.083(5) 0.049(5) -0.006(4) 0.030(5) -0.002(5)
C110 0.197(10) 0.215(10) 0.248(10) 0.038(8) 0.127(8) 0.040(8)
C111 0.200(9) 0.230(10) 0.191(9) -0.038(8) 0.130(8) -0.052(8)
C112 0.209(10) 0.258(11) 0.135(9) 0.030(8) 0.045(8) 0.014(8)
C113 0.100(6) 0.114(6) 0.089(6) -0.018(5) -0.030(5) 0.002(5)
C114 0.131(8) 0.188(9) 0.214(10) -0.049(8) -0.023(7) 0.009(7)
C115 0.143(8) 0.126(7) 0.214(10) -0.022(7) -0.045(7) -0.033(6)
C116 0.242(12) 0.296(13) 0.230(12) 0.012(9) -0.013(9) -0.019(9)
O21 0.031(2) 0.040(2) 0.053(3) 0.0146(18) 0.0052(17) 0.0013(15)
O22 0.032(2) 0.045(2) 0.072(3) 0.027(2) 0.0039(19) 0.0015(17)
C28 0.044(3) 0.037(3) 0.034(3) 0.006(2) -0.001(3) 0.000(2)
C21 0.036(3) 0.033(3) 0.040(3) 0.004(2) 0.004(2) -0.002(2)
C22 0.048(3) 0.031(3) 0.039(3) 0.000(2) -0.001(3) 0.000(2)
C23 0.067(4) 0.034(3) 0.039(3) -0.002(3) 0.006(3) 0.000(3)
C24 0.061(4) 0.038(3) 0.074(5) 0.013(3) 0.012(4) 0.014(3)
C25 0.058(4) 0.046(4) 0.059(4) 0.002(3) 0.004(3) 0.018(3)
C26 0.050(4) 0.043(3) 0.043(4) 0.000(3) 0.003(3) 0.005(3)
O27 0.059(7) 0.051(6) 0.099(10) 0.022(6) 0.020(6) -0.002(5)
O27A 0.027(3) 0.050(4) 0.088(6) 0.027(4) -0.003(3) 0.002(3)
C29 0.075(5) 0.061(5) 0.124(8) 0.023(5) 0.017(5) 0.028(4)
C210 0.109(8) 0.243(12) 0.191(11) -0.045(10) -0.041(8) 0.080(8)
C211 0.145(10) 0.165(10) 0.358(15) 0.037(10) 0.032(10) 0.094(8)
C212 0.104(8) 0.262(12) 0.191(11) 0.037(10) 0.047(8) 0.056(8)
C213 0.073(5) 0.034(3) 0.057(4) 0.003(3) -0.003(3) -0.007(3)
C214 0.134(8) 0.145(7) 0.229(9) 0.103(7) -0.022(7) -0.058(6)
C215 0.184(10) 0.066(5) 0.209(11) -0.023(6) 0.061(8) -0.042(6)
C216 0.219(11) 0.175(9) 0.118(8) 0.019(7) 0.061(8) -0.107(8)
O1 0.031(2) 0.059(2) 0.055(3) 0.013(2) 0.0074(19) -0.0077(18)
C2 0.051(4) 0.071(5) 0.135(8) 0.043(5) 0.020(5) -0.014(4)
C3 0.089(9) 0.056(7) 0.121(10) -0.005(7) 0.004(8) -0.006(6)
C3A 0.073(10) 0.107(11) 0.066(10) 0.043(9) 0.036(8) 0.019(9)
O3 0.105(5) 0.107(5) 0.206(8) -0.001(5) 0.098(5) 0.016(4)
C4 0.118(8) 0.127(8) 0.184(10) 0.036(8) 0.054(7) 0.035(7)
C5 0.110(7) 0.078(6) 0.167(10) -0.007(6) 0.020(7) 0.019(5)
O5 0.071(4) 0.171(6) 0.122(6) 0.060(5) -0.032(4) -0.022(4)
C6 0.103(7) 0.169(9) 0.106(8) -0.017(7) 0.009(6) 0.040(7)
C7 0.103(7) 0.157(9) 0.083(7) 0.038(6) -0.001(6) 0.037(6)

loop_
_atom_type_symbol
_atom_type_description
_atom_type_scat_dispersion_real
_atom_type_scat_dispersion_imag
_atom_type_scat_source
C C 0.0033 0.0016 'International Tables Vol C Tables 4.2.6.8 and 6.1.1.4'
H H 0.0000 0.0000 'International Tables Vol C Tables 4.2.6.8 and 6.1.1.4'
O O 0.0106 0.0060 'International Tables Vol C Tables 4.2.6.8 and 6.1.1.4'
Cu Cu 0.3201 1.2651 'International Tables Vol C Tables 4.2.6.8 and 6.1.1.4'

loop_
_geom_angle_atom_site_label_1
_geom_angle_atom_site_label_2
_geom_angle_atom_site_label_3
_geom_angle
_geom_angle_site_symmetry_1
_geom_angle_site_symmetry_3
O11 Cu1 O21 89.68(16) . .
O11 Cu1 O12 169.66(14) . 2
O21 Cu1 O12 89.57(16) . 2
O11 Cu1 O22 89.64(17) . 2
O21 Cu1 O22 169.39(13) . 2
O12 Cu1 O22 89.20(17) 2 2
O11 Cu1 O1 94.49(16) . .
O21 Cu1 O1 99.10(14) . .
O12 Cu1 O1 95.81(16) 2 .
O22 Cu1 O1 91.51(15) 2 .
O11 Cu1 Cu1 84.76(11) . 2
O21 Cu1 Cu1 83.86(11) . 2
O12 Cu1 Cu1 84.90(11) 2 2
O22 Cu1 Cu1 85.54(11) 2 2
O1 Cu1 Cu1 176.95(11) . 2
C18 O11 Cu1 123.7(3) . .
C18 O12 Cu1 123.3(4) . 2
O12 C18 O11 123.2(5) . .
O12 C18 C11 118.5(5) . .
O11 C18 C11 118.4(5) . .
C16 C11 C12 121.1(6) . .
C16 C11 C18 119.7(5) . .
C12 C11 C18 119.2(5) . .
O17 C12 C13 119.6(7) . .
O17 C12 C11 121.2(7) . .
C13 C12 C11 119.2(6) . .
C14 C13 C12 119.0(6) . .
C14 C13 C19 120.1(7) . .
C12 C13 C19 120.8(7) . .
C13 C14 C15 123.6(7) . .
C13 C14 H14A 118.2 . .
C15 C14 H14A 118.2 . .
C14 C15 C16 118.2(7) . .
C14 C15 C113 121.4(8) . .
C16 C15 C113 120.4(8) . .
O17A C16 C11 125.7(6) . .
O17A C16 C15 115.2(6) . .
C11 C16 C15 118.9(6) . .
C12 O17 H17A 109.5 . .
C16 O17A H17B 109.5 . .
C110 C19 C111 116.8(11) . .
C110 C19 C112 102.9(10) . .
C111 C19 C112 94.4(10) . .
C110 C19 C13 114.0(8) . .
C111 C19 C13 112.6(7) . .
C112 C19 C13 113.9(9) . .
C19 C110 H11A 109.5 . .
C19 C110 H11B 109.5 . .
H11A C110 H11B 109.5 . .
C19 C110 H11C 109.5 . .
H11A C110 H11C 109.5 . .
H11B C110 H11C 109.5 . .
C19 C111 H11D 109.5 . .
C19 C111 H11E 109.5 . .
H11D C111 H11E 109.5 . .
C19 C111 H11F 109.5 . .
H11D C111 H11F 109.5 . .
H11E C111 H11F 109.5 . .
C19 C112 H11G 109.5 . .
C19 C112 H11H 109.5 . .
H11G C112 H11H 109.5 . .
C19 C112 H11I 109.5 . .
H11G C112 H11I 109.5 . .
H11H C112 H11I 109.5 . .
C115 C113 C114 123.6(12) . .
C115 C113 C15 113.5(9) . .
C114 C113 C15 116.2(9) . .
C115 C113 C116 99.0(11) . .
C114 C113 C116 88.0(11) . .
C15 C113 C116 109.7(11) . .
C113 C114 H11J 109.5 . .
C113 C114 H11K 109.5 . .
H11J C114 H11K 109.5 . .
C113 C114 H11L 109.5 . .
H11J C114 H11L 109.5 . .
H11K C114 H11L 109.5 . .
C113 C115 H11M 109.5 . .
C113 C115 H11N 109.5 . .
H11M C115 H11N 109.5 . .
C113 C115 H11O 109.5 . .
H11M C115 H11O 109.5 . .
H11N C115 H11O 109.5 . .
C113 C116 H11P 109.5 . .
C113 C116 H11Q 109.5 . .
H11P C116 H11Q 109.5 . .
C113 C116 H11R 109.5 . .
H11P C116 H11R 109.5 . .
H11Q C116 H11R 109.5 . .
C28 O21 Cu1 125.2(3) . .
C28 O22 Cu1 122.2(3) . 2
O21 C28 O22 123.1(5) . .
O21 C28 C21 118.9(4) . .
O22 C28 C21 118.0(5) . .
C22 C21 C26 120.0(5) . .
C22 C21 C28 119.2(5) . .
C26 C21 C28 120.8(5) . .
O27 C22 C21 122.3(6) . .
O27 C22 C23 116.9(6) . .
C21 C22 C23 120.5(5) . .
C24 C23 C22 117.5(5) . .
C24 C23 C213 120.7(5) . .
C22 C23 C213 121.8(5) . .
C23 C24 C25 125.2(5) . .
C23 C24 H24A 117.4 . .
C25 C24 H24A 117.4 . .
C24 C25 C26 116.7(5) . .
C24 C25 C29 121.5(5) . .
C26 C25 C29 121.8(6) . .
O27A C26 C25 116.5(5) . .
O27A C26 C21 123.3(5) . .
C25 C26 C21 120.1(5) . .
C22 O27 H27A 109.5 . .
C26 O27A H27B 109.5 . .
C210 C29 C211 111.7(10) . .
C210 C29 C212 109.9(10) . .
C211 C29 C212 100.8(10) . .
C210 C29 C25 111.4(7) . .
C211 C29 C25 112.2(8) . .
C212 C29 C25 110.5(7) . .
C29 C210 H21J 109.5 . .
C29 C210 H21K 109.5 . .
H21J C210 H21K 109.5 . .
C29 C210 H21L 109.5 . .
H21J C210 H21L 109.5 . .
H21K C210 H21L 109.5 . .
C29 C211 H21M 109.5 . .
C29 C211 H21N 109.5 . .
H21M C211 H21N 109.5 . .
C29 C211 H21O 109.5 . .
H21M C211 H21O 109.5 . .
H21N C211 H21O 109.5 . .
C29 C212 H21P 109.5 . .
C29 C212 H21Q 109.5 . .
H21P C212 H21Q 109.5 . .
C29 C212 H21R 109.5 . .
H21P C212 H21R 109.5 . .
H21Q C212 H21R 109.5 . .
C214 C213 C215 105.1(9) . .
C214 C213 C216 114.8(9) . .
C215 C213 C216 105.6(8) . .
C214 C213 C23 112.5(6) . .
C215 C213 C23 109.8(6) . .
C216 C213 C23 108.7(6) . .
C213 C214 H21A 109.5 . .
C213 C214 H21B 109.5 . .
H21A C214 H21B 109.5 . .
C213 C214 H21C 109.5 . .
H21A C214 H21C 109.5 . .
H21B C214 H21C 109.5 . .
C213 C215 H21D 109.5 . .
C213 C215 H21E 109.5 . .
H21D C215 H21E 109.5 . .
C213 C215 H21F 109.5 . .
H21D C215 H21F 109.5 . .
H21E C215 H21F 109.5 . .
C213 C216 H21G 109.5 . .
C213 C216 H21H 109.5 . .
H21G C216 H21H 109.5 . .
C213 C216 H21I 109.5 . .
H21G C216 H21I 109.5 . .
H21H C216 H21I 109.5 . .
C2 O1 Cu1 122.4(4) . .
Cu1 O1 H1A 109.7 . .
C3 C2 O1 113.7(8) . .
C3 C2 H2A 108.8 . .
O1 C2 H2A 108.8 . .
C3 C2 H2B 108.8 . .
O1 C2 H2B 108.8 . .
H2A C2 H2B 107.7 . .
C3 C2 H2C 12.2 . .
O1 C2 H2C 109.4 . .
H2A C2 H2C 120.7 . .
H2B C2 H2C 100.7 . .
C3 C2 H2D 95.6 . .
O1 C2 H2D 108.9 . .
H2A C2 H2D 15.4 . .
H2B C2 H2D 120.7 . .
H2C C2 H2D 107.8 . .
C2 C3 H3A 109.5 . .
C2 C3 H3B 109.5 . .
H3A C3 H3B 109.5 . .
C2 C3 H3C 109.5 . .
H3A C3 H3C 109.5 . .
H3B C3 H3C 109.5 . .
C2 C3 H2C 25.9 . .
H3A C3 H2C 114.7 . .
H3B C3 H2C 125.6 . .
H3C C3 H2C 84.3 . .
H3E C3A H3F 107.9 . .
H3E C3A H3G 110.2 . .
H3F C3A H3G 113.4 . .
C4 O3 H3D 109.5 . .
O3 C4 C5 114.9(9) . .
O3 C4 H4A 108.6 . .
C5 C4 H4A 108.6 . .
O3 C4 H4B 108.6 . .
C5 C4 H4B 108.6 . .
H4A C4 H4B 107.5 . .
C4 C5 H5A 109.5 . .
C4 C5 H5B 109.5 . .
H5A C5 H5B 109.5 . .
C4 C5 H5C 109.5 . .
H5A C5 H5C 109.5 . .
H5B C5 H5C 109.5 . .
C6 O5 H5D 109.5 . .
C7 C6 O5 117.7(8) . .
C7 C6 H6A 107.9 . .
O5 C6 H6A 107.9 . .
C7 C6 H6B 107.9 . .
O5 C6 H6B 107.9 . .
H6A C6 H6B 107.2 . .
C6 C7 H7A 109.5 . .
C6 C7 H7B 109.5 . .
H7A C7 H7B 109.5 . .
C6 C7 H7C 109.5 . .
H7A C7 H7C 109.5 . .
H7B C7 H7C 109.5 . .

loop_
_geom_bond_atom_site_label_1
_geom_bond_atom_site_label_2
_geom_bond_distance
_geom_bond_site_symmetry_2
Cu1 O11 1.961(4) .
Cu1 O21 1.962(3) .
Cu1 O12 1.968(4) 2
Cu1 O22 1.976(3) 2
Cu1 O1 2.154(4) .
Cu1 Cu1 2.5988(14) 2
O11 C18 1.278(6) .
O12 C18 1.275(6) .
O12 Cu1 1.968(4) 2
C18 C11 1.482(8) .
C11 C16 1.403(8) .
C11 C12 1.416(8) .
C12 O17 1.325(12) .
C12 C13 1.391(8) .
C13 C14 1.370(10) .
C13 C19 1.511(10) .
C14 C15 1.392(11) .
C14 H14A 0.9500 .
C15 C16 1.410(9) .
C15 C113 1.519(12) .
C16 O17A 1.316(9) .
O17 H17A 0.8400 .
O17A H17B 0.8400 .
C19 C110 1.408(14) .
C19 C111 1.431(14) .
C19 C112 1.504(14) .
C110 H11A 0.9800 .
C110 H11B 0.9800 .
C110 H11C 0.9800 .
C111 H11D 0.9800 .
C111 H11E 0.9800 .
C111 H11F 0.9800 .
C112 H11G 0.9800 .
C112 H11H 0.9800 .
C112 H11I 0.9800 .
C113 C115 1.369(13) .
C113 C114 1.436(14) .
C113 C116 1.540(19) .
C114 H11J 0.9800 .
C114 H11K 0.9800 .
C114 H11L 0.9800 .
C115 H11M 0.9800 .
C115 H11N 0.9800 .
C115 H11O 0.9800 .
C116 H11P 0.9800 .
C116 H11Q 0.9800 .
C116 H11R 0.9800 .
O21 C28 1.263(6) .
O22 C28 1.279(6) .
O22 Cu1 1.976(3) 2
C28 C21 1.482(7) .
C21 C22 1.399(7) .
C21 C26 1.438(7) .
C22 O27 1.391(11) .
C22 C23 1.402(7) .
C23 C24 1.385(8) .
C23 C213 1.548(8) .
C24 C25 1.399(9) .
C24 H24A 0.9500 .
C25 C26 1.405(7) .
C25 C29 1.521(9) .
C26 O27A 1.332(8) .
O27 H27A 0.8400 .
O27A H27B 0.8400 .
C29 C210 1.490(14) .
C29 C211 1.494(13) .
C29 C212 1.516(14) .
C210 H21J 0.9800 .
C210 H21K 0.9800 .
C210 H21L 0.9800 .
C211 H21M 0.9800 .
C211 H21N 0.9800 .
C211 H21O 0.9800 .
C212 H21P 0.9800 .
C212 H21Q 0.9800 .
C212 H21R 0.9800 .
C213 C214 1.409(12) .
C213 C215 1.482(10) .
C213 C216 1.513(11) .
C214 H21A 0.9800 .
C214 H21B 0.9800 .
C214 H21C 0.9800 .
C215 H21D 0.9800 .
C215 H21E 0.9800 .
C215 H21F 0.9800 .
C216 H21G 0.9800 .
C216 H21H 0.9800 .
C216 H21I 0.9800 .
O1 C2 1.436(7) .
O1 H1A 0.8399 .
C2 C3 1.397(10) .
C2 H2A 0.9900 .
C2 H2B 0.9900 .
C2 H2C 0.9874 .
C2 H2D 0.9939 .
C3 H3A 0.9800 .
C3 H3B 0.9800 .
C3 H3C 0.9800 .
C3 H2C 0.4796 .
C3A H3E 1.0078 .
C3A H3F 0.9719 .
C3A H3G 0.9431 .
O3 C4 1.366(12) .
O3 H3D 0.8400 .
C4 C5 1.442(12) .
C4 H4A 0.9900 .
C4 H4B 0.9900 .
C5 H5A 0.9800 .
C5 H5B 0.9800 .
C5 H5C 0.9800 .
O5 C6 1.395(11) .
O5 H5D 0.8400 .
C6 C7 1.393(11) .
C6 H6A 0.9900 .
C6 H6B 0.9900 .
C7 H7A 0.9800 .
C7 H7B 0.9800 .
C7 H7C 0.9800 .

loop_
_geom_hbond_atom_site_label_D
_geom_hbond_atom_site_label_H
_geom_hbond_atom_site_label_A
_geom_hbond_distance_DH
_geom_hbond_distance_HA
_geom_hbond_distance_DA
_geom_hbond_angle_DHA
_geom_hbond_site_symmetry_A
O1 H1A O5 0.84 1.89 2.729(7) 173.3 .
O3 H3D O1 0.84 1.99 2.778(7) 155.0 .
O5 H5D O3 0.84 1.81 2.637(8) 168.0 2_655
